data_1101104
loop_
_publ_author_name
'Mohammad Abul-Haj'
'Miguel Quir\'os'
'Juan M. Salas'

_publ_section_title
;
  Diaquabis(4,5-dihydro-1,2,4-triazolo[1,5-a]pyrimidin-5-one-N^3^)
  bis-(thyocianato)nickel(II)
;
_journal_name_full 'Acta Crystallographica, Section C'
_journal_page_first 934
_journal_page_last 935
_journal_paper_doi 10.1107/S0108270100007198
_journal_volume 56
_journal_year 2000
_chemical_formula_sum 'C12 H12 N10 Ni O4 S2'
_chemical_formula_weight 483.15
_space_group_IT_number 2
_symmetry_cell_setting triclinic
_symmetry_space_group_name_Hall '-P 1'
_symmetry_space_group_name_H-M 'P -1'
_cell_angle_alpha 106.331(3)
_cell_angle_beta 108.534(3)
_cell_angle_gamma 105.041(3)
_cell_formula_units_Z 1
_cell_length_a 7.8040(3)
_cell_length_b 7.9946(3)
_cell_length_c 8.9870(3)
_cell_measurement_temperature 293(2)
_cell_volume 471.17(3)
_diffrn_ambient_temperature 293(2)
_exptl_crystal_density_diffrn 1.703
_refine_ls_R_factor_obs 0.0376
_refine_ls_wR_factor_obs 0.0971
_cod_duplicate_entry 2011228
_cod_database_code 1101104

loop_
_symmetry_equiv_pos_as_xyz
'x, y, z'
'-x, -y, -z'

loop_
_atom_site_aniso_label
_atom_site_aniso_U_11
_atom_site_aniso_U_22
_atom_site_aniso_U_33
_atom_site_aniso_U_23
_atom_site_aniso_U_13
_atom_site_aniso_U_12
Ni 0.0207(2) 0.0252(2) 0.0236(2) 0.00489(14) 0.00454(14) 0.00113(14)
N1 0.0430(12) 0.0359(11) 0.0463(12) 0.0204(10) 0.0137(10) 0.0022(9)
C2 0.0358(12) 0.0315(11) 0.0388(12) 0.0126(10) 0.0097(10) -0.0003(9)
N3 0.0290(9) 0.0289(9) 0.0265(9) 0.0087(7) 0.0063(7) 0.0012(7)
C3A 0.0290(10) 0.0272(10) 0.0259(9) 0.0102(8) 0.0093(8) 0.0069(8)
N4 0.0326(9) 0.0267(9) 0.0242(8) 0.0094(7) 0.0045(7) 0.0039(7)
C5 0.0297(10) 0.0317(11) 0.0256(10) 0.0059(8) 0.0057(8) 0.0095(9)
O5 0.0328(9) 0.0314(8) 0.0339(8) 0.0057(7) 0.0016(7) 0.0035(7)
C6 0.0418(13) 0.0445(14) 0.0285(11) 0.0148(10) 0.0053(10) 0.0138(11)
C7 0.0474(14) 0.0460(14) 0.0349(12) 0.0240(11) 0.0118(11) 0.0173(12)
N8 0.0360(10) 0.0314(10) 0.0323(10) 0.0156(8) 0.0112(8) 0.0073(8)
S 0.0265(3) 0.0352(3) 0.0590(4) 0.0067(3) 0.0162(3) 0.0007(2)
C1T 0.0287(10) 0.0305(10) 0.0299(10) 0.0114(8) 0.0118(8) 0.0087(8)
N1T 0.0276(9) 0.0355(10) 0.0340(10) 0.0090(8) 0.0090(8) 0.0039(8)
O1W 0.0290(8) 0.0295(8) 0.0419(9) 0.0023(7) 0.0095(7) 0.0044(7)

loop_
_atom_site_label
_atom_site_type_symbol
_atom_site_fract_x
_atom_site_fract_y
_atom_site_fract_z
_atom_site_U_iso_or_equiv
_atom_site_thermal_displace_type
_atom_site_occupancy
_atom_site_calc_flag
_atom_site_refinement_flags
_atom_site_disorder_group
Ni Ni 0.5000 0.5000 0.5000 0.02740(12) Uani 1 d S .
N1 N 0.4416(3) 0.6935(3) 0.0976(3) 0.0450(5) Uani 1 d . .
C2 C 0.5232(4) 0.6802(4) 0.2429(3) 0.0403(5) Uani 1 d . .
H2 H 0.6381(4) 0.7747(4) 0.3315(3) 0.048 Uiso 1 d R .
N3 N 0.4293(3) 0.5181(3) 0.2570(2) 0.0324(4) Uani 1 d . .
C3A C 0.2780(3) 0.4241(3) 0.1059(3) 0.0290(4) Uani 1 d . .
N4 N 0.1304(3) 0.2544(3) 0.0414(2) 0.0318(4) Uani 1 d . .
H4 H 0.1310(3) 0.1885(3) 0.1023(2) 0.038 Uiso 1 d R .
C5 C -0.0215(3) 0.1831(3) -0.1191(3) 0.0325(5) Uani 1 d . .
O5 O -0.1530(3) 0.0282(2) -0.1704(2) 0.0399(4) Uani 1 d . .
C6 C -0.0124(4) 0.3009(4) -0.2158(3) 0.0414(6) Uani 1 d . .
H6 H -0.1124(4) 0.2603(4) -0.3237(3) 0.050 Uiso 1 d R .
C7 C 0.1365(4) 0.4660(4) -0.1531(3) 0.0425(6) Uani 1 d . .
H7 H 0.1431(4) 0.5390(4) -0.2171(3) 0.051 Uiso 1 d R .
N8 N 0.2800(3) 0.5256(3) 0.0084(3) 0.0347(4) Uani 1 d . .
S S -0.17814(9) 0.12212(9) 0.28346(10) 0.0462(2) Uani 1 d . .
C1T C 0.0484(3) 0.2736(3) 0.3815(3) 0.0306(4) Uani 1 d . .
N1T N 0.2102(3) 0.3784(3) 0.4428(3) 0.0364(4) Uani 1 d . .
O1W O 0.4902(3) 0.7667(2) 0.5865(2) 0.0394(4) Uani 1 d D .
H11W H 0.3989(38) 0.7774(47) 0.6154(41) 0.047 Uiso 1 d D .
H12W H 0.5955(33) 0.8579(35) 0.6566(34) 0.047 Uiso 1 d D .

loop_
_geom_bond_atom_site_label_1
_geom_bond_atom_site_label_2
_geom_bond_distance
_geom_bond_site_symmetry_2
_geom_bond_publ_flag
Ni N1T 2.040(2) . ?
Ni N1T 2.040(2) 2_666 ?
Ni O1W 2.085(2) 2_666 ?
Ni O1W 2.085(2) . ?
Ni N3 2.132(2) 2_666 ?
Ni N3 2.132(2) . ?
N1 C2 1.306(3) . ?
N1 N8 1.381(3) . ?
C2 N3 1.376(3) . ?
N3 C3A 1.322(3) . ?
C3A N4 1.351(3) . ?
C3A N8 1.352(3) . ?
N4 C5 1.382(3) . ?
N4 O5 2.834(3) 2 ?
C5 O5 1.232(3) . ?
C5 C6 1.453(3) . ?
C6 C7 1.334(4) . ?
C7 N8 1.374(3) . ?
S C1T 1.633(2) . ?
C1T N1T 1.161(3) . ?
O1W O5 2.728(2) 1_666 ?
O1W S 3.231(2) 2_566 ?
